data_4101709
loop_
_publ_author_name
'Stoll, Ragnar S'
'Peters, Maike V'
'Kuhn, Andreas'
'Heiles, Sven'
'Goddard, Richard'
'B\"uhl, Michael'
'Thiele, Christina M'
'Hecht, Stefan'

_publ_section_title
;
 Photoswitchable catalysts: correlating structure and conformational
 dynamics with reactivity by a combined experimental and computational
 approach.
;
_journal_issue 1
_journal_name_full 'Journal of the American Chemical Society'
_journal_page_first 357
_journal_page_last 367
_journal_paper_doi 10.1021/ja807694s
_journal_volume 131
_journal_year 2009
_chemical_formula_moiety 'C38 H41 N3 O2'
_chemical_formula_sum 'C38 H41 N3 O2'
_chemical_formula_weight 571.74
_chemical_name_systematic
; 
 4-trans-(3',5'-bis-(2,6-dimethylphenyl)phenyldiazo)-3-spiro-
(N-tert-butyl-4'-piperidyl)-phthalide 
;
_space_group_IT_number 14
_symmetry_cell_setting monoclinic
_symmetry_space_group_name_Hall '-P 2ybc'
_symmetry_space_group_name_H-M 'P 1 21/c 1'
_atom_sites_solution_hydrogens geom
_atom_sites_solution_primary direct
_atom_sites_solution_secondary difmap
_audit_creation_method SHELXL-97
_cell_angle_alpha 90.00
_cell_angle_beta 116.154(3)
_cell_angle_gamma 90.00
_cell_formula_units_Z 4
_cell_length_a 11.3812(4)
_cell_length_b 24.8447(10)
_cell_length_c 12.4766(4)
_cell_measurement_reflns_used 2000
_cell_measurement_temperature 150(2)
_cell_measurement_theta_max 22
_cell_measurement_theta_min 5
_cell_volume 3166.7(2)
_computing_cell_refinement 'X-AREA (Stoe & Cie, 2002)'
_computing_data_collection 'X-AREA (Stoe & Cie, 2002)'
_computing_data_reduction 'X-RED (Stoe & Cie, 2002)'
_computing_molecular_graphics 'DIAMOND (Brandenburg & Berndt, 1999)'
_computing_publication_material 'SHELXL97 (Sheldrick, 1997)'
_computing_structure_refinement 'SHELXL97 (Sheldrick, 1997)'
_computing_structure_solution 'SIR2004 (Burla et al., 2005)'
_diffrn_ambient_temperature 150(2)
_diffrn_detector_area_resol_mean 6.67
_diffrn_measured_fraction_theta_full 0.998
_diffrn_measured_fraction_theta_max 0.998
_diffrn_measurement_device 'Stoe IPDS-2t diffractometer'
_diffrn_measurement_method '\w-rotation,\w-incr.=1\%,240 exposures'
_diffrn_radiation_collimation '0.5 mm diameter monocapillary'
_diffrn_radiation_monochromator 'planar graphite'
_diffrn_radiation_source 'long fine focus sealed X-ray tube'
_diffrn_radiation_type MoK\a
_diffrn_radiation_wavelength 0.71073
_diffrn_reflns_av_R_equivalents 0.1288
_diffrn_reflns_av_sigmaI/netI 0.0687
_diffrn_reflns_limit_h_max 12
_diffrn_reflns_limit_h_min -13
_diffrn_reflns_limit_k_max 29
_diffrn_reflns_limit_k_min -29
_diffrn_reflns_limit_l_max 14
_diffrn_reflns_limit_l_min -15
_diffrn_reflns_number 50374
_diffrn_reflns_theta_full 25.25
_diffrn_reflns_theta_max 25.25
_diffrn_reflns_theta_min 3.18
_diffrn_standards_decay_% 0
_diffrn_standards_interval_count 0
_diffrn_standards_interval_time 0
_diffrn_standards_number 0
_exptl_absorpt_coefficient_mu 0.074
_exptl_absorpt_correction_T_max 0.9982
_exptl_absorpt_correction_T_min 0.9912
_exptl_absorpt_correction_type none
_exptl_crystal_colour orange
_exptl_crystal_density_diffrn 1.199
_exptl_crystal_density_method none
_exptl_crystal_description plate
_exptl_crystal_F_000 1224
_exptl_crystal_size_max 0.12
_exptl_crystal_size_mid 0.08
_exptl_crystal_size_min 0.02
_refine_diff_density_max 0.180
_refine_diff_density_min -0.212
_refine_diff_density_rms 0.035
_refine_ls_extinction_coef 0.0037(3)
_refine_ls_extinction_expression Fc^*^=kFc[1+0.001xFc^2^\l^3^/sin(2\q)]^-1/4^
_refine_ls_extinction_method SHELXL
_refine_ls_goodness_of_fit_ref 0.835
_refine_ls_hydrogen_treatment constr
_refine_ls_matrix_type full
_refine_ls_number_parameters 396
_refine_ls_number_reflns 5732
_refine_ls_number_restraints 0
_refine_ls_restrained_S_all 0.835
_refine_ls_R_factor_all 0.0778
_refine_ls_R_factor_gt 0.0392
_refine_ls_shift/su_max 0.003
_refine_ls_shift/su_mean 0.001
_refine_ls_structure_factor_coef Fsqd
_refine_ls_weighting_details 'calc w=1/[\s^2^(Fo^2^)+(0.0347P)^2^] where P=(Fo^2^+2Fc^2^)/3'
_refine_ls_weighting_scheme calc
_refine_ls_wR_factor_gt 0.0697
_refine_ls_wR_factor_ref 0.0773
_reflns_number_gt 3690
_reflns_number_total 5732
_reflns_threshold_expression I>2sigma(I)
_cod_data_source_file ja807694s_si_004.cif
_cod_data_source_block stoll2
_cod_depositor_comments
;
The following automatic conversions were performed:

'_symmetry_cell_setting' value 'Monoclinic' changed to 'monoclinic'
according to the built-in table from CIF Core dictionary named
'cif_core.dic' version 2.4.1 from 2010-06-29.

Automatic conversion script
Id: cif_fix_values 1673 2011-04-08 12:14:43Z adriana 
;
_cod_original_sg_symbol_H-M 'P 21/c'
_cod_database_code 4101709

loop_
_symmetry_equiv_pos_as_xyz
'x, y, z'
'-x, y+1/2, -z+1/2'
'-x, -y, -z'
'x, -y-1/2, z-1/2'

loop_
_atom_site_label
_atom_site_type_symbol
_atom_site_fract_x
_atom_site_fract_y
_atom_site_fract_z
_atom_site_U_iso_or_equiv
_atom_site_adp_type
_atom_site_occupancy
_atom_site_symmetry_multiplicity
_atom_site_calc_flag
_atom_site_refinement_flags
_atom_site_disorder_assembly
_atom_site_disorder_group
C1 C 0.37354(17) 0.32084(7) 0.53339(16) 0.0270(4) Uani 1 1 d . . .
C2 C 0.36966(16) 0.33847(7) 0.41939(15) 0.0237(4) Uani 1 1 d . . .
C3 C 0.39003(17) 0.30918(7) 0.33493(15) 0.0270(4) Uani 1 1 d . . .
H3 H 0.4132 0.2722 0.3472 0.032 Uiso 1 1 calc R . .
C4 C 0.37569(18) 0.33540(7) 0.23152(16) 0.0284(4) Uani 1 1 d . . .
H4 H 0.3910 0.3164 0.1727 0.034 Uiso 1 1 calc R . .
C5 C 0.33909(17) 0.38923(7) 0.21379(15) 0.0263(4) Uani 1 1 d . . .
H5 H 0.3280 0.4065 0.1420 0.032 Uiso 1 1 calc R . .
C6 C 0.31837(16) 0.41833(7) 0.29913(15) 0.0228(4) Uani 1 1 d . . .
C7 C 0.33629(16) 0.39234(7) 0.40431(15) 0.0225(4) Uani 1 1 d . . .
C8 C 0.32399(17) 0.41283(6) 0.51246(14) 0.0223(4) Uani 1 1 d . . .
C9 C 0.18865(16) 0.43194(7) 0.48948(15) 0.0239(4) Uani 1 1 d . . .
H9A H 0.1250 0.4024 0.4527 0.029 Uiso 1 1 calc R . .
H9B H 0.1628 0.4624 0.4325 0.029 Uiso 1 1 calc R . .
C10 C 0.18409(17) 0.44980(7) 0.60407(15) 0.0259(4) Uani 1 1 d . . .
H10A H 0.0950 0.4628 0.5856 0.031 Uiso 1 1 calc R . .
H10B H 0.2035 0.4187 0.6589 0.031 Uiso 1 1 calc R . .
C11 C 0.41158(17) 0.47256(7) 0.69352(15) 0.0267(4) Uani 1 1 d . . .
H11A H 0.4304 0.4415 0.7485 0.032 Uiso 1 1 calc R . .
H11B H 0.4766 0.5011 0.7352 0.032 Uiso 1 1 calc R . .
C12 C 0.42450(17) 0.45518(7) 0.58234(15) 0.0252(4) Uani 1 1 d . . .
H12A H 0.4132 0.4869 0.5307 0.030 Uiso 1 1 calc R . .
H12B H 0.5134 0.4406 0.6059 0.030 Uiso 1 1 calc R . .
C13 C 0.26706(18) 0.51695(7) 0.76756(15) 0.0279(4) Uani 1 1 d . . .
C14 C 0.2826(2) 0.47524(8) 0.86330(17) 0.0425(5) Uani 1 1 d . . .
H14A H 0.3688 0.4582 0.8923 0.051 Uiso 1 1 calc R . .
H14B H 0.2142 0.4478 0.8289 0.051 Uiso 1 1 calc R . .
H14C H 0.2747 0.4931 0.9299 0.051 Uiso 1 1 calc R . .
C15 C 0.13339(19) 0.54325(8) 0.72253(18) 0.0403(5) Uani 1 1 d . . .
H15A H 0.0655 0.5154 0.6959 0.048 Uiso 1 1 calc R . .
H15B H 0.1197 0.5671 0.6555 0.048 Uiso 1 1 calc R . .
H15C H 0.1287 0.5642 0.7871 0.048 Uiso 1 1 calc R . .
C16 C 0.3694(2) 0.56112(8) 0.82205(18) 0.0379(5) Uani 1 1 d . . .
H16A H 0.3700 0.5840 0.7583 0.045 Uiso 1 1 calc R . .
H16B H 0.4560 0.5448 0.8663 0.045 Uiso 1 1 calc R . .
H16C H 0.3481 0.5829 0.8765 0.045 Uiso 1 1 calc R . .
C17 C 0.21127(17) 0.54822(7) 0.17638(15) 0.0232(4) Uani 1 1 d . . .
C18 C 0.15205(17) 0.57066(7) 0.24217(15) 0.0252(4) Uani 1 1 d . . .
H18 H 0.1402 0.5496 0.3002 0.030 Uiso 1 1 calc R . .
C19 C 0.11007(16) 0.62378(7) 0.22355(15) 0.0233(4) Uani 1 1 d . . .
C20 C 0.12951(16) 0.65380(7) 0.13754(14) 0.0231(4) Uani 1 1 d . . .
H20 H 0.1012 0.6902 0.1242 0.028 Uiso 1 1 calc R . .
C21 C 0.18877(16) 0.63206(7) 0.07136(14) 0.0221(4) Uani 1 1 d . . .
C22 C 0.22846(17) 0.57863(7) 0.09056(15) 0.0243(4) Uani 1 1 d . . .
H22 H 0.2676 0.5627 0.0449 0.029 Uiso 1 1 calc R . .
C23 C 0.04976(17) 0.64899(7) 0.29646(15) 0.0235(4) Uani 1 1 d . . .
C24 C 0.12496(18) 0.65372(7) 0.42014(16) 0.0278(4) Uani 1 1 d . . .
C25 C 0.06845(19) 0.67762(8) 0.48708(16) 0.0323(5) Uani 1 1 d . . .
H25 H 0.1183 0.6812 0.5710 0.039 Uiso 1 1 calc R . .
C26 C -0.0583(2) 0.69612(7) 0.43371(17) 0.0341(5) Uani 1 1 d . . .
H26 H -0.0954 0.7121 0.4809 0.041 Uiso 1 1 calc R . .
C27 C -0.13169(19) 0.69157(7) 0.31190(17) 0.0322(5) Uani 1 1 d . . .
H27 H -0.2193 0.7044 0.2757 0.039 Uiso 1 1 calc R . .
C28 C -0.07837(18) 0.66831(7) 0.24150(16) 0.0264(4) Uani 1 1 d . . .
C29 C 0.26481(19) 0.63545(9) 0.48255(16) 0.0378(5) Uani 1 1 d . . .
H29A H 0.3088 0.6431 0.4321 0.045 Uiso 1 1 calc R . .
H29B H 0.2675 0.5967 0.4977 0.045 Uiso 1 1 calc R . .
H29C H 0.3094 0.6547 0.5585 0.045 Uiso 1 1 calc R . .
C30 C -0.16230(18) 0.66455(8) 0.10836(16) 0.0344(5) Uani 1 1 d . . .
H30A H -0.1425 0.6310 0.0783 0.041 Uiso 1 1 calc R . .
H30B H -0.1439 0.6953 0.0688 0.041 Uiso 1 1 calc R . .
H30C H -0.2549 0.6649 0.0916 0.041 Uiso 1 1 calc R . .
C31 C 0.21228(17) 0.66539(7) -0.01716(15) 0.0227(4) Uani 1 1 d . . .
C32 C 0.34005(18) 0.68114(7) 0.00855(15) 0.0258(4) Uani 1 1 d . . .
C33 C 0.36007(19) 0.71142(7) -0.07592(16) 0.0298(4) Uani 1 1 d . . .
H33 H 0.4464 0.7220 -0.0603 0.036 Uiso 1 1 calc R . .
C34 C 0.25711(19) 0.72628(7) -0.18131(16) 0.0306(4) Uani 1 1 d . . .
H34 H 0.2724 0.7471 -0.2378 0.037 Uiso 1 1 calc R . .
C35 C 0.13179(19) 0.71106(7) -0.20535(15) 0.0286(4) Uani 1 1 d . . .
H35 H 0.0610 0.7218 -0.2783 0.034 Uiso 1 1 calc R . .
C36 C 0.10682(17) 0.68013(7) -0.12464(15) 0.0238(4) Uani 1 1 d . . .
C37 C 0.45442(19) 0.66639(8) 0.12392(17) 0.0386(5) Uani 1 1 d . . .
H37A H 0.4527 0.6276 0.1378 0.046 Uiso 1 1 calc R . .
H37B H 0.4493 0.6862 0.1896 0.046 Uiso 1 1 calc R . .
H37C H 0.5360 0.6757 0.1197 0.046 Uiso 1 1 calc R . .
C38 C -0.03002(18) 0.66222(8) -0.15502(16) 0.0318(4) Uani 1 1 d . . .
H38A H -0.0622 0.6814 -0.1046 0.038 Uiso 1 1 calc R . .
H38B H -0.0305 0.6234 -0.1412 0.038 Uiso 1 1 calc R . .
H38C H -0.0869 0.6701 -0.2392 0.038 Uiso 1 1 calc R . .
N1 N 0.27956(14) 0.49295(6) 0.66298(12) 0.0236(3) Uani 1 1 d . . .
N2 N 0.27489(14) 0.47301(6) 0.28656(12) 0.0235(3) Uani 1 1 d . . .
N3 N 0.25809(14) 0.49414(6) 0.18904(12) 0.0249(3) Uani 1 1 d . . .
O1 O 0.35230(12) 0.36433(5) 0.58816(10) 0.0269(3) Uani 1 1 d . . .
O2 O 0.38957(13) 0.27648(5) 0.57734(11) 0.0336(3) Uani 1 1 d . . .

loop_
_atom_site_aniso_label
_atom_site_aniso_U_11
_atom_site_aniso_U_22
_atom_site_aniso_U_33
_atom_site_aniso_U_23
_atom_site_aniso_U_13
_atom_site_aniso_U_12
C1 0.0269(10) 0.0235(10) 0.0321(10) 0.0025(8) 0.0142(8) 0.0023(8)
C2 0.0242(9) 0.0202(9) 0.0270(9) 0.0006(7) 0.0117(8) -0.0003(7)
C3 0.0284(10) 0.0187(9) 0.0317(10) -0.0010(8) 0.0112(8) 0.0004(8)
C4 0.0343(11) 0.0238(10) 0.0287(10) -0.0056(8) 0.0153(8) 0.0011(8)
C5 0.0296(10) 0.0246(9) 0.0248(9) -0.0010(8) 0.0119(8) -0.0007(8)
C6 0.0233(9) 0.0186(9) 0.0257(9) -0.0003(7) 0.0100(7) 0.0005(7)
C7 0.0210(9) 0.0205(9) 0.0253(9) -0.0007(7) 0.0097(8) 0.0000(7)
C8 0.0275(10) 0.0193(9) 0.0217(9) 0.0059(7) 0.0125(8) 0.0030(7)
C9 0.0231(9) 0.0220(9) 0.0261(9) 0.0010(7) 0.0102(8) 0.0006(7)
C10 0.0244(10) 0.0260(9) 0.0282(10) 0.0001(8) 0.0125(8) -0.0007(8)
C11 0.0266(10) 0.0284(10) 0.0247(9) -0.0010(8) 0.0109(8) 0.0015(8)
C12 0.0253(10) 0.0253(9) 0.0265(9) -0.0008(8) 0.0128(8) 0.0003(8)
C13 0.0339(11) 0.0255(10) 0.0273(9) -0.0024(8) 0.0163(8) 0.0018(8)
C14 0.0673(15) 0.0370(12) 0.0353(11) -0.0012(9) 0.0336(11) 0.0046(11)
C15 0.0392(12) 0.0414(12) 0.0437(12) -0.0081(10) 0.0215(10) 0.0071(10)
C16 0.0428(12) 0.0369(11) 0.0387(11) -0.0120(9) 0.0223(10) -0.0053(10)
C17 0.0290(10) 0.0178(8) 0.0238(9) -0.0003(7) 0.0125(8) 0.0006(7)
C18 0.0295(10) 0.0236(9) 0.0249(9) 0.0021(7) 0.0141(8) -0.0001(8)
C19 0.0239(10) 0.0226(10) 0.0229(9) 0.0003(7) 0.0099(8) 0.0009(7)
C20 0.0273(9) 0.0191(9) 0.0235(9) 0.0006(7) 0.0117(8) 0.0007(7)
C21 0.0258(10) 0.0204(9) 0.0201(9) 0.0007(7) 0.0101(8) -0.0008(7)
C22 0.0302(10) 0.0227(9) 0.0234(9) -0.0016(7) 0.0150(8) 0.0004(8)
C23 0.0309(10) 0.0182(9) 0.0269(9) 0.0026(7) 0.0177(8) -0.0002(7)
C24 0.0341(11) 0.0255(9) 0.0282(10) 0.0007(8) 0.0176(8) -0.0006(8)
C25 0.0417(12) 0.0314(10) 0.0300(10) -0.0025(8) 0.0214(9) -0.0015(9)
C26 0.0474(13) 0.0259(10) 0.0421(12) -0.0031(9) 0.0318(10) -0.0015(9)
C27 0.0348(11) 0.0255(10) 0.0448(12) 0.0038(8) 0.0252(10) 0.0031(8)
C28 0.0323(10) 0.0197(9) 0.0316(10) 0.0046(8) 0.0181(8) 0.0008(8)
C29 0.0370(12) 0.0473(13) 0.0278(10) -0.0043(9) 0.0131(9) 0.0035(10)
C30 0.0320(11) 0.0351(11) 0.0378(11) 0.0065(9) 0.0171(9) 0.0018(9)
C31 0.0297(10) 0.0184(9) 0.0242(9) -0.0003(7) 0.0157(8) 0.0012(8)
C32 0.0309(10) 0.0200(9) 0.0284(10) 0.0011(8) 0.0149(8) 0.0011(8)
C33 0.0332(11) 0.0250(10) 0.0373(11) 0.0011(8) 0.0210(9) -0.0019(8)
C34 0.0430(12) 0.0262(10) 0.0302(10) 0.0047(8) 0.0231(9) 0.0001(9)
C35 0.0348(11) 0.0280(10) 0.0223(9) 0.0033(8) 0.0121(8) 0.0043(8)
C36 0.0281(10) 0.0217(9) 0.0236(9) -0.0012(7) 0.0133(8) 0.0020(7)
C37 0.0320(11) 0.0381(12) 0.0401(11) 0.0090(9) 0.0108(9) -0.0050(9)
C38 0.0312(10) 0.0340(11) 0.0283(10) 0.0016(8) 0.0113(8) 0.0003(9)
N1 0.0235(8) 0.0241(8) 0.0251(8) -0.0009(6) 0.0125(6) 0.0013(6)
N2 0.0278(8) 0.0199(8) 0.0237(8) 0.0020(6) 0.0120(7) 0.0009(6)
N3 0.0304(9) 0.0212(8) 0.0245(8) 0.0025(6) 0.0134(7) 0.0010(6)
O1 0.0359(7) 0.0215(6) 0.0281(7) 0.0057(5) 0.0185(6) 0.0059(6)
O2 0.0435(8) 0.0228(7) 0.0428(8) 0.0100(6) 0.0266(7) 0.0074(6)

loop_
_atom_type_symbol
_atom_type_description
_atom_type_scat_dispersion_real
_atom_type_scat_dispersion_imag
_atom_type_scat_source
C C 0.0033 0.0016 'International Tables Vol C Tables 4.2.6.8 and 6.1.1.4'
H H 0.0000 0.0000 'International Tables Vol C Tables 4.2.6.8 and 6.1.1.4'
N N 0.0061 0.0033 'International Tables Vol C Tables 4.2.6.8 and 6.1.1.4'
O O 0.0106 0.0060 'International Tables Vol C Tables 4.2.6.8 and 6.1.1.4'

loop_
_geom_angle_atom_site_label_1
_geom_angle_atom_site_label_2
_geom_angle_atom_site_label_3
_geom_angle
_geom_angle_site_symmetry_1
_geom_angle_site_symmetry_3
_geom_angle_publ_flag
O2 C1 O1 121.52(16) . . ?
O2 C1 C2 130.16(17) . . ?
O1 C1 C2 108.31(14) . . ?
C7 C2 C3 122.34(16) . . ?
C7 C2 C1 108.04(15) . . ?
C3 C2 C1 129.59(16) . . ?
C2 C3 C4 118.08(16) . . ?
C2 C3 H3 121.0 . . ?
C4 C3 H3 121.0 . . ?
C5 C4 C3 120.24(17) . . ?
C5 C4 H4 119.9 . . ?
C3 C4 H4 119.9 . . ?
C4 C5 C6 121.26(17) . . ?
C4 C5 H5 119.4 . . ?
C6 C5 H5 119.4 . . ?
C5 C6 C7 118.42(16) . . ?
C5 C6 N2 125.25(16) . . ?
C7 C6 N2 116.29(15) . . ?
C2 C7 C6 119.62(16) . . ?
C2 C7 C8 109.53(15) . . ?
C6 C7 C8 130.84(15) . . ?
O1 C8 C7 102.53(13) . . ?
O1 C8 C9 107.11(13) . . ?
C7 C8 C9 115.17(14) . . ?
O1 C8 C12 107.58(13) . . ?
C7 C8 C12 113.93(14) . . ?
C9 C8 C12 109.77(14) . . ?
C8 C9 C10 111.55(14) . . ?
C8 C9 H9A 109.3 . . ?
C10 C9 H9A 109.3 . . ?
C8 C9 H9B 109.3 . . ?
C10 C9 H9B 109.3 . . ?
H9A C9 H9B 108.0 . . ?
N1 C10 C9 111.02(14) . . ?
N1 C10 H10A 109.4 . . ?
C9 C10 H10A 109.4 . . ?
N1 C10 H10B 109.4 . . ?
C9 C10 H10B 109.4 . . ?
H10A C10 H10B 108.0 . . ?
N1 C11 C12 111.14(14) . . ?
N1 C11 H11A 109.4 . . ?
C12 C11 H11A 109.4 . . ?
N1 C11 H11B 109.4 . . ?
C12 C11 H11B 109.4 . . ?
H11A C11 H11B 108.0 . . ?
C8 C12 C11 111.72(15) . . ?
C8 C12 H12A 109.3 . . ?
C11 C12 H12A 109.3 . . ?
C8 C12 H12B 109.3 . . ?
C11 C12 H12B 109.3 . . ?
H12A C12 H12B 107.9 . . ?
N1 C13 C15 108.27(14) . . ?
N1 C13 C16 109.13(15) . . ?
C15 C13 C16 107.42(16) . . ?
N1 C13 C14 112.82(15) . . ?
C15 C13 C14 109.40(17) . . ?
C16 C13 C14 109.65(16) . . ?
C13 C14 H14A 109.5 . . ?
C13 C14 H14B 109.5 . . ?
H14A C14 H14B 109.5 . . ?
C13 C14 H14C 109.5 . . ?
H14A C14 H14C 109.5 . . ?
H14B C14 H14C 109.5 . . ?
C13 C15 H15A 109.5 . . ?
C13 C15 H15B 109.5 . . ?
H15A C15 H15B 109.5 . . ?
C13 C15 H15C 109.5 . . ?
H15A C15 H15C 109.5 . . ?
H15B C15 H15C 109.5 . . ?
C13 C16 H16A 109.5 . . ?
C13 C16 H16B 109.5 . . ?
H16A C16 H16B 109.5 . . ?
C13 C16 H16C 109.5 . . ?
H16A C16 H16C 109.5 . . ?
H16B C16 H16C 109.5 . . ?
C18 C17 C22 120.40(16) . . ?
C18 C17 N3 124.56(16) . . ?
C22 C17 N3 115.04(15) . . ?
C19 C18 C17 120.27(16) . . ?
C19 C18 H18 119.9 . . ?
C17 C18 H18 119.9 . . ?
C18 C19 C20 118.37(16) . . ?
C18 C19 C23 120.81(15) . . ?
C20 C19 C23 120.79(15) . . ?
C21 C20 C19 122.09(16) . . ?
C21 C20 H20 119.0 . . ?
C19 C20 H20 119.0 . . ?
C20 C21 C22 118.47(16) . . ?
C20 C21 C31 121.12(15) . . ?
C22 C21 C31 120.40(15) . . ?
C21 C22 C17 120.39(16) . . ?
C21 C22 H22 119.8 . . ?
C17 C22 H22 119.8 . . ?
C28 C23 C24 120.75(16) . . ?
C28 C23 C19 120.34(15) . . ?
C24 C23 C19 118.89(15) . . ?
C25 C24 C23 118.50(17) . . ?
C25 C24 C29 118.85(16) . . ?
C23 C24 C29 122.63(16) . . ?
C26 C25 C24 121.05(18) . . ?
C26 C25 H25 119.5 . . ?
C24 C25 H25 119.5 . . ?
C25 C26 C27 120.22(18) . . ?
C25 C26 H26 119.9 . . ?
C27 C26 H26 119.9 . . ?
C26 C27 C28 120.52(18) . . ?
C26 C27 H27 119.7 . . ?
C28 C27 H27 119.7 . . ?
C27 C28 C23 118.94(17) . . ?
C27 C28 C30 118.59(17) . . ?
C23 C28 C30 122.46(16) . . ?
C24 C29 H29A 109.5 . . ?
C24 C29 H29B 109.5 . . ?
H29A C29 H29B 109.5 . . ?
C24 C29 H29C 109.5 . . ?
H29A C29 H29C 109.5 . . ?
H29B C29 H29C 109.5 . . ?
C28 C30 H30A 109.5 . . ?
C28 C30 H30B 109.5 . . ?
H30A C30 H30B 109.5 . . ?
C28 C30 H30C 109.5 . . ?
H30A C30 H30C 109.5 . . ?
H30B C30 H30C 109.5 . . ?
C36 C31 C32 120.84(16) . . ?
C36 C31 C21 119.73(16) . . ?
C32 C31 C21 119.43(15) . . ?
C33 C32 C31 118.52(16) . . ?
C33 C32 C37 119.74(17) . . ?
C31 C32 C37 121.74(16) . . ?
C34 C33 C32 121.02(18) . . ?
C34 C33 H33 119.5 . . ?
C32 C33 H33 119.5 . . ?
C33 C34 C35 120.08(17) . . ?
C33 C34 H34 120.0 . . ?
C35 C34 H34 120.0 . . ?
C34 C35 C36 121.13(17) . . ?
C34 C35 H35 119.4 . . ?
C36 C35 H35 119.4 . . ?
C35 C36 C31 118.41(17) . . ?
C35 C36 C38 120.10(16) . . ?
C31 C36 C38 121.47(16) . . ?
C32 C37 H37A 109.5 . . ?
C32 C37 H37B 109.5 . . ?
H37A C37 H37B 109.5 . . ?
C32 C37 H37C 109.5 . . ?
H37A C37 H37C 109.5 . . ?
H37B C37 H37C 109.5 . . ?
C36 C38 H38A 109.5 . . ?
C36 C38 H38B 109.5 . . ?
H38A C38 H38B 109.5 . . ?
C36 C38 H38C 109.5 . . ?
H38A C38 H38C 109.5 . . ?
H38B C38 H38C 109.5 . . ?
C11 N1 C10 108.92(13) . . ?
C11 N1 C13 113.00(13) . . ?
C10 N1 C13 113.10(13) . . ?
N3 N2 C6 113.54(14) . . ?
N2 N3 C17 112.90(14) . . ?
C1 O1 C8 111.42(12) . . ?

loop_
_geom_bond_atom_site_label_1
_geom_bond_atom_site_label_2
_geom_bond_distance
_geom_bond_site_symmetry_2
_geom_bond_publ_flag
C1 O2 1.208(2) . ?
C1 O1 1.356(2) . ?
C1 C2 1.470(2) . ?
C2 C7 1.381(2) . ?
C2 C3 1.382(2) . ?
C3 C4 1.389(3) . ?
C3 H3 0.9500 . ?
C4 C5 1.389(2) . ?
C4 H4 0.9500 . ?
C5 C6 1.390(2) . ?
C5 H5 0.9500 . ?
C6 C7 1.395(2) . ?
C6 N2 1.431(2) . ?
C7 C8 1.505(2) . ?
C8 O1 1.4763(19) . ?
C8 C9 1.514(2) . ?
C8 C12 1.515(2) . ?
C9 C10 1.520(2) . ?
C9 H9A 0.9900 . ?
C9 H9B 0.9900 . ?
C10 N1 1.472(2) . ?
C10 H10A 0.9900 . ?
C10 H10B 0.9900 . ?
C11 N1 1.468(2) . ?
C11 C12 1.521(2) . ?
C11 H11A 0.9900 . ?
C11 H11B 0.9900 . ?
C12 H12A 0.9900 . ?
C12 H12B 0.9900 . ?
C13 N1 1.497(2) . ?
C13 C15 1.518(3) . ?
C13 C16 1.525(3) . ?
C13 C14 1.531(3) . ?
C14 H14A 0.9800 . ?
C14 H14B 0.9800 . ?
C14 H14C 0.9800 . ?
C15 H15A 0.9800 . ?
C15 H15B 0.9800 . ?
C15 H15C 0.9800 . ?
C16 H16A 0.9800 . ?
C16 H16B 0.9800 . ?
C16 H16C 0.9800 . ?
C17 C18 1.388(2) . ?
C17 C22 1.393(2) . ?
C17 N3 1.428(2) . ?
C18 C19 1.388(2) . ?
C18 H18 0.9500 . ?
C19 C20 1.402(2) . ?
C19 C23 1.497(2) . ?
C20 C21 1.385(2) . ?
C20 H20 0.9500 . ?
C21 C22 1.389(2) . ?
C21 C31 1.496(2) . ?
C22 H22 0.9500 . ?
C23 C28 1.395(2) . ?
C23 C24 1.401(2) . ?
C24 C25 1.392(3) . ?
C24 C29 1.501(3) . ?
C25 C26 1.374(3) . ?
C25 H25 0.9500 . ?
C26 C27 1.379(3) . ?
C26 H26 0.9500 . ?
C27 C28 1.394(3) . ?
C27 H27 0.9500 . ?
C28 C30 1.510(2) . ?
C29 H29A 0.9800 . ?
C29 H29B 0.9800 . ?
C29 H29C 0.9800 . ?
C30 H30A 0.9800 . ?
C30 H30B 0.9800 . ?
C30 H30C 0.9800 . ?
C31 C36 1.398(2) . ?
C31 C32 1.400(2) . ?
C32 C33 1.393(3) . ?
C32 C37 1.500(2) . ?
C33 C34 1.371(3) . ?
C33 H33 0.9500 . ?
C34 C35 1.375(3) . ?
C34 H34 0.9500 . ?
C35 C36 1.392(2) . ?
C35 H35 0.9500 . ?
C36 C38 1.499(2) . ?
C37 H37A 0.9800 . ?
C37 H37B 0.9800 . ?
C37 H37C 0.9800 . ?
C38 H38A 0.9800 . ?
C38 H38B 0.9800 . ?
C38 H38C 0.9800 . ?
N2 N3 1.2599(18) . ?

loop_
_geom_torsion_atom_site_label_1
_geom_torsion_atom_site_label_2
_geom_torsion_atom_site_label_3
_geom_torsion_atom_site_label_4
_geom_torsion
_geom_torsion_site_symmetry_1
_geom_torsion_site_symmetry_2
_geom_torsion_site_symmetry_3
_geom_torsion_site_symmetry_4
_geom_torsion_publ_flag
O2 C1 C2 C7 174.37(19) . . . . ?
O1 C1 C2 C7 -4.3(2) . . . . ?
O2 C1 C2 C3 -3.7(3) . . . . ?
O1 C1 C2 C3 177.65(17) . . . . ?
C7 C2 C3 C4 -0.2(3) . . . . ?
C1 C2 C3 C4 177.62(17) . . . . ?
C2 C3 C4 C5 -1.4(3) . . . . ?
C3 C4 C5 C6 1.2(3) . . . . ?
C4 C5 C6 C7 0.5(3) . . . . ?
C4 C5 C6 N2 -177.00(16) . . . . ?
C3 C2 C7 C6 1.9(3) . . . . ?
C1 C2 C7 C6 -176.29(15) . . . . ?
C3 C2 C7 C8 -178.76(16) . . . . ?
C1 C2 C7 C8 3.02(19) . . . . ?
C5 C6 C7 C2 -2.1(2) . . . . ?
N2 C6 C7 C2 175.69(15) . . . . ?
C5 C6 C7 C8 178.79(17) . . . . ?
N2 C6 C7 C8 -3.4(3) . . . . ?
C2 C7 C8 O1 -0.77(18) . . . . ?
C6 C7 C8 O1 178.44(17) . . . . ?
C2 C7 C8 C9 -116.71(16) . . . . ?
C6 C7 C8 C9 62.5(2) . . . . ?
C2 C7 C8 C12 115.16(16) . . . . ?
C6 C7 C8 C12 -65.6(2) . . . . ?
O1 C8 C9 C10 64.46(17) . . . . ?
C7 C8 C9 C10 177.75(14) . . . . ?
C12 C8 C9 C10 -52.06(18) . . . . ?
C8 C9 C10 N1 57.73(18) . . . . ?
O1 C8 C12 C11 -64.45(18) . . . . ?
C7 C8 C12 C11 -177.39(14) . . . . ?
C9 C8 C12 C11 51.77(18) . . . . ?
N1 C11 C12 C8 -57.15(19) . . . . ?
C22 C17 C18 C19 -0.4(3) . . . . ?
N3 C17 C18 C19 179.81(16) . . . . ?
C17 C18 C19 C20 -0.2(2) . . . . ?
C17 C18 C19 C23 -178.13(16) . . . . ?
C18 C19 C20 C21 0.0(3) . . . . ?
C23 C19 C20 C21 177.95(16) . . . . ?
C19 C20 C21 C22 0.7(2) . . . . ?
C19 C20 C21 C31 -178.04(16) . . . . ?
C20 C21 C22 C17 -1.4(2) . . . . ?
C31 C21 C22 C17 177.43(16) . . . . ?
C18 C17 C22 C21 1.2(3) . . . . ?
N3 C17 C22 C21 -178.98(15) . . . . ?
C18 C19 C23 C28 -118.96(19) . . . . ?
C20 C19 C23 C28 63.2(2) . . . . ?
C18 C19 C23 C24 62.2(2) . . . . ?
C20 C19 C23 C24 -115.61(19) . . . . ?
C28 C23 C24 C25 0.7(3) . . . . ?
C19 C23 C24 C25 179.46(16) . . . . ?
C28 C23 C24 C29 -177.61(17) . . . . ?
C19 C23 C24 C29 1.2(3) . . . . ?
C23 C24 C25 C26 0.2(3) . . . . ?
C29 C24 C25 C26 178.51(17) . . . . ?
C24 C25 C26 C27 -0.4(3) . . . . ?
C25 C26 C27 C28 -0.1(3) . . . . ?
C26 C27 C28 C23 0.9(3) . . . . ?
C26 C27 C28 C30 -179.60(17) . . . . ?
C24 C23 C28 C27 -1.2(3) . . . . ?
C19 C23 C28 C27 -179.99(16) . . . . ?
C24 C23 C28 C30 179.35(16) . . . . ?
C19 C23 C28 C30 0.6(3) . . . . ?
C20 C21 C31 C36 -72.4(2) . . . . ?
C22 C21 C31 C36 108.81(19) . . . . ?
C20 C21 C31 C32 107.96(19) . . . . ?
C22 C21 C31 C32 -70.8(2) . . . . ?
C36 C31 C32 C33 -0.6(2) . . . . ?
C21 C31 C32 C33 178.97(16) . . . . ?
C36 C31 C32 C37 179.21(17) . . . . ?
C21 C31 C32 C37 -1.2(3) . . . . ?
C31 C32 C33 C34 0.9(3) . . . . ?
C37 C32 C33 C34 -178.89(17) . . . . ?
C32 C33 C34 C35 -0.3(3) . . . . ?
C33 C34 C35 C36 -0.6(3) . . . . ?
C34 C35 C36 C31 0.9(3) . . . . ?
C34 C35 C36 C38 -177.58(17) . . . . ?
C32 C31 C36 C35 -0.3(2) . . . . ?
C21 C31 C36 C35 -179.87(16) . . . . ?
C32 C31 C36 C38 178.18(17) . . . . ?
C21 C31 C36 C38 -1.4(2) . . . . ?
C12 C11 N1 C10 60.65(18) . . . . ?
C12 C11 N1 C13 -172.76(14) . . . . ?
C9 C10 N1 C11 -60.98(17) . . . . ?
C9 C10 N1 C13 172.49(14) . . . . ?
C15 C13 N1 C11 172.42(15) . . . . ?
C16 C13 N1 C11 55.80(19) . . . . ?
C14 C13 N1 C11 -66.3(2) . . . . ?
C15 C13 N1 C10 -63.25(19) . . . . ?
C16 C13 N1 C10 -179.87(14) . . . . ?
C14 C13 N1 C10 58.0(2) . . . . ?
C5 C6 N2 N3 -1.2(2) . . . . ?
C7 C6 N2 N3 -178.78(15) . . . . ?
C6 N2 N3 C17 178.38(14) . . . . ?
C18 C17 N3 N2 -18.9(2) . . . . ?
C22 C17 N3 N2 161.32(15) . . . . ?
O2 C1 O1 C8 -174.93(16) . . . . ?
C2 C1 O1 C8 3.88(19) . . . . ?
C7 C8 O1 C1 -2.00(18) . . . . ?
C9 C8 O1 C1 119.62(15) . . . . ?
C12 C8 O1 C1 -122.42(15) . . . . ?

loop_
_cod_related_entry_id
_cod_related_entry_database
_cod_related_entry_code
1 ChemSpider 30660057
